data_7152950
loop_
_publ_author_name
'Evans, Nicholas R.'
'White, Andrew J. P.'

_publ_section_title
;
 (E)-5,5'-Di(thiophen-2-yl)-3,3'-bi[thiophen-3(2H)-ylidene]-2,2'-diones-from
 conspicuous blue impurities to &quot;quasi-metallic&quot; golden-bronze
 crystals.
;
_journal_issue 23
_journal_name_full 'Organic &amp; biomolecular chemistry'
_journal_page_first 3871
_journal_page_last 3879
_journal_paper_doi 10.1039/c3ob40373d
_journal_volume 11
_journal_year 2013
_chemical_formula_moiety 'C24 H24 O2 S6'
_chemical_formula_sum 'C24 H24 O2 S6'
_chemical_formula_weight 536.79
_chemical_name_systematic
;
?
;
_space_group_IT_number 2
_symmetry_cell_setting triclinic
_symmetry_space_group_name_Hall '-P 1'
_symmetry_space_group_name_H-M 'P -1'
_atom_sites_solution_hydrogens geom
_atom_sites_solution_primary direct
_atom_sites_solution_secondary difmap
_audit_creation_method SHELXL-97
_cell_angle_alpha 78.832(4)
_cell_angle_beta 77.408(5)
_cell_angle_gamma 87.543(4)
_cell_formula_units_Z 1
_cell_length_a 6.3559(4)
_cell_length_b 8.6356(3)
_cell_length_c 11.6399(6)
_cell_measurement_reflns_used 3199
_cell_measurement_temperature 173
_cell_measurement_theta_max 72.1840
_cell_measurement_theta_min 3.9595
_cell_volume 611.71(6)
_computing_cell_refinement 'CrysAlis RED, Oxford Diffraction Ltd'
_computing_data_collection 'CrysAlis CCD, Oxford Diffraction Ltd'
_computing_data_reduction 'CrysAlis RED, Oxford Diffraction Ltd'
_computing_molecular_graphics 'Bruker SHELXTL'
_computing_publication_material 'Bruker SHELXTL'
_computing_structure_refinement 'SHELXL-97 (Sheldrick, 1997)'
_computing_structure_solution 'SHELXS-97 (Sheldrick, 1990)'
_diffrn_ambient_temperature 173
_diffrn_detector_area_resol_mean 8.2556
_diffrn_measured_fraction_theta_full 0.982
_diffrn_measured_fraction_theta_max 0.972
_diffrn_measurement_device_type 'OD Xcalibur PX Ultra'
_diffrn_measurement_method 'omega scans'
_diffrn_radiation_monochromator graphite
_diffrn_radiation_source 'Enhance Ultra (Cu) X-ray Source'
_diffrn_radiation_type CuK\a
_diffrn_radiation_wavelength 1.54184
_diffrn_reflns_av_R_equivalents 0.0215
_diffrn_reflns_av_sigmaI/netI 0.0261
_diffrn_reflns_limit_h_max 7
_diffrn_reflns_limit_h_min -7
_diffrn_reflns_limit_k_max 7
_diffrn_reflns_limit_k_min -10
_diffrn_reflns_limit_l_max 14
_diffrn_reflns_limit_l_min -14
_diffrn_reflns_number 4464
_diffrn_reflns_theta_full 71.50
_diffrn_reflns_theta_max 72.33
_diffrn_reflns_theta_min 3.96
_diffrn_standards_number 0
_exptl_absorpt_coefficient_mu 5.330
_exptl_absorpt_correction_T_max 0.796
_exptl_absorpt_correction_T_min 0.289
_exptl_absorpt_correction_type analytical
_exptl_absorpt_process_details
;
CrysAlisPro, Agilent Technologies,
Version 1.171.35.21 (release 20-01-2012 CrysAlis171 .NET)
(compiled Jan 23 2012,18:06:46)
Analytical numeric absorption correction using a multifaceted crystal
model based on expressions derived by R.C. Clark & J.S. Reid.
(Clark, R. C. & Reid, J. S. (1995). Acta Cryst. A51, 887-897)
;
_exptl_crystal_colour 'Dark bronze'
_exptl_crystal_density_diffrn 1.457
_exptl_crystal_density_method 'not measured'
_exptl_crystal_description 'platy needles'
_exptl_crystal_F_000 280
_exptl_crystal_size_max 0.34
_exptl_crystal_size_mid 0.30
_exptl_crystal_size_min 0.04
_refine_diff_density_max 0.252
_refine_diff_density_min -0.239
_refine_diff_density_rms 0.048
_refine_ls_extinction_coef 0.0083(12)
_refine_ls_extinction_expression Fc^*^=kFc[1+0.001xFc^2^\l^3^/sin(2\q)]^-1/4^
_refine_ls_extinction_method SHELXL
_refine_ls_goodness_of_fit_ref 1.056
_refine_ls_hydrogen_treatment constr
_refine_ls_matrix_type full
_refine_ls_number_parameters 146
_refine_ls_number_reflns 2354
_refine_ls_number_restraints 0
_refine_ls_restrained_S_all 1.056
_refine_ls_R_factor_all 0.0349
_refine_ls_R_factor_gt 0.0306
_refine_ls_shift/su_max 0.001
_refine_ls_shift/su_mean 0.000
_refine_ls_structure_factor_coef Fsqd
_refine_ls_weighting_details 'calc w=1/[\s^2^(Fo^2^)+(0.0439P)^2^+0.1345P] where P=(Fo^2^+2Fc^2^)/3'
_refine_ls_weighting_scheme calc
_refine_ls_wR_factor_gt 0.0779
_refine_ls_wR_factor_ref 0.0801
_reflns_number_gt 2103
_reflns_number_total 2354
_reflns_threshold_expression >2sigma(I)
_cod_data_source_file c3ob40373d.txt
_cod_data_source_block 1c
_cod_depositor_comments
;
The following automatic conversions were performed:

'_symmetry_cell_setting' value 'Triclinic' changed to 'triclinic'
according to /home/saulius/struct/CIF-dictionaries/cif_core.dic
dictionary named 'cif_core.dic' version 2.4.2 from 2011-04-26.

Automatic conversion script
Id: cif_fix_values 1891 2012-01-12 08:04:46Z andrius 
;
_cod_original_sg_symbol_H-M P-1
_cod_database_code 7152950

loop_
_symmetry_equiv_pos_as_xyz
'x, y, z'
'-x, -y, -z'

loop_
_atom_site_label
_atom_site_type_symbol
_atom_site_fract_x
_atom_site_fract_y
_atom_site_fract_z
_atom_site_U_iso_or_equiv
_atom_site_adp_type
_atom_site_occupancy
_atom_site_symmetry_multiplicity
_atom_site_calc_flag
_atom_site_refinement_flags
S1 S 0.33386(7) 0.19116(5) 0.51155(4) 0.03476(15) Uani 1 1 d .
C2 C 0.0805(3) 0.2842(2) 0.55802(16) 0.0297(4) Uani 1 1 d .
O2 O -0.0649(2) 0.21484(15) 0.63303(13) 0.0400(3) Uani 1 1 d .
C3 C 0.0876(3) 0.45049(19) 0.49073(15) 0.0261(4) Uani 1 1 d .
C4 C 0.2908(3) 0.4855(2) 0.41098(15) 0.0268(4) Uani 1 1 d .
H4A H 0.3236 0.5862 0.3614 0.032 Uiso 1 1 calc R
C5 C 0.4348(3) 0.36422(19) 0.41086(14) 0.0260(4) Uani 1 1 d .
C6 C 0.6512(3) 0.36076(19) 0.34186(15) 0.0258(4) Uani 1 1 d .
S7 S 0.76316(7) 0.52375(5) 0.23730(4) 0.02761(14) Uani 1 1 d .
C8 C 1.0051(3) 0.4266(2) 0.20284(15) 0.0273(4) Uani 1 1 d .
C9 C 0.9978(3) 0.2759(2) 0.26848(16) 0.0306(4) Uani 1 1 d .
H9A H 1.1157 0.2043 0.2614 0.037 Uiso 1 1 calc R
C10 C 0.7977(3) 0.2385(2) 0.34727(16) 0.0298(4) Uani 1 1 d .
H10A H 0.7666 0.1390 0.3990 0.036 Uiso 1 1 calc R
S11 S 1.22796(7) 0.50888(5) 0.09748(4) 0.03441(15) Uani 1 1 d .
C12 C 1.1475(3) 0.7107(2) 0.04990(17) 0.0331(4) Uani 1 1 d .
H12A H 1.0163 0.7129 0.0168 0.040 Uiso 1 1 calc R
H12B H 1.1159 0.7661 0.1187 0.040 Uiso 1 1 calc R
C13 C 1.3344(3) 0.7907(2) -0.04597(16) 0.0311(4) Uani 1 1 d .
H13A H 1.4635 0.7875 -0.0109 0.037 Uiso 1 1 calc R
H13B H 1.3678 0.7306 -0.1120 0.037 Uiso 1 1 calc R
C14 C 1.2875(3) 0.9616(2) -0.09710(18) 0.0368(4) Uani 1 1 d .
H14A H 1.2538 1.0225 -0.0315 0.044 Uiso 1 1 calc R
H14B H 1.1599 0.9656 -0.1335 0.044 Uiso 1 1 calc R
C15 C 1.4798(4) 1.0368(2) -0.19177(19) 0.0434(5) Uani 1 1 d .
H15A H 1.4451 1.1464 -0.2232 0.065 Uiso 1 1 calc R
H15B H 1.5122 0.9776 -0.2573 0.065 Uiso 1 1 calc R
H15C H 1.6056 1.0348 -0.1555 0.065 Uiso 1 1 calc R

loop_
_atom_site_aniso_label
_atom_site_aniso_U_11
_atom_site_aniso_U_22
_atom_site_aniso_U_33
_atom_site_aniso_U_23
_atom_site_aniso_U_13
_atom_site_aniso_U_12
S1 0.0312(3) 0.0282(2) 0.0359(3) 0.00419(18) 0.00294(19) -0.00065(18)
C2 0.0292(9) 0.0285(9) 0.0277(9) -0.0017(7) -0.0007(7) -0.0028(7)
O2 0.0352(7) 0.0320(7) 0.0416(8) 0.0051(6) 0.0056(6) -0.0030(5)
C3 0.0262(8) 0.0269(8) 0.0234(8) -0.0022(7) -0.0029(7) -0.0047(6)
C4 0.0257(9) 0.0288(9) 0.0241(8) -0.0035(7) -0.0019(7) -0.0047(7)
C5 0.0262(9) 0.0278(8) 0.0226(8) -0.0030(7) -0.0027(7) -0.0045(7)
C6 0.0261(8) 0.0256(8) 0.0242(8) -0.0031(6) -0.0033(7) -0.0028(6)
S7 0.0247(2) 0.0261(2) 0.0273(2) -0.00094(16) 0.00095(16) 0.00004(16)
C8 0.0242(8) 0.0304(9) 0.0263(8) -0.0064(7) -0.0026(7) -0.0007(7)
C9 0.0286(9) 0.0287(9) 0.0333(9) -0.0050(7) -0.0053(7) 0.0019(7)
C10 0.0311(9) 0.0274(9) 0.0292(9) -0.0025(7) -0.0047(7) -0.0028(7)
S11 0.0262(2) 0.0335(3) 0.0354(3) 0.00055(18) 0.00425(18) 0.00090(17)
C12 0.0310(9) 0.0304(9) 0.0345(10) -0.0040(8) -0.0013(8) -0.0016(7)
C13 0.0290(9) 0.0300(9) 0.0312(9) -0.0049(7) 0.0003(7) -0.0026(7)
C14 0.0381(10) 0.0321(10) 0.0371(10) -0.0038(8) -0.0039(8) 0.0004(8)
C15 0.0530(13) 0.0332(10) 0.0378(11) 0.0022(8) -0.0034(10) -0.0051(9)

loop_
_atom_type_symbol
_atom_type_description
_atom_type_scat_dispersion_real
_atom_type_scat_dispersion_imag
_atom_type_scat_source
C C 0.0181 0.0091 'International Tables Vol C Tables 4.2.6.8 and 6.1.1.4'
H H 0.0000 0.0000 'International Tables Vol C Tables 4.2.6.8 and 6.1.1.4'
O O 0.0492 0.0322 'International Tables Vol C Tables 4.2.6.8 and 6.1.1.4'
S S 0.3331 0.5567 'International Tables Vol C Tables 4.2.6.8 and 6.1.1.4'

loop_
_geom_angle_atom_site_label_1
_geom_angle_atom_site_label_2
_geom_angle_atom_site_label_3
_geom_angle
_geom_angle_site_symmetry_1
C5 S1 C2 91.56(8) .
O2 C2 C3 129.19(17) .
O2 C2 S1 121.86(14) .
C3 C2 S1 108.95(12) .
C3 C3 C4 127.8(2) 2_566
C3 C3 C2 121.09(19) 2_566
C4 C3 C2 111.12(15) .
C5 C4 C3 115.19(15) .
C4 C5 C6 129.04(16) .
C4 C5 S1 113.19(13) .
C6 C5 S1 117.77(13) .
C10 C6 C5 127.97(16) .
C10 C6 S7 110.73(13) .
C5 C6 S7 121.29(13) .
C8 S7 C6 91.67(8) .
C9 C8 S7 111.46(13) .
C9 C8 S11 124.41(14) .
S7 C8 S11 124.13(10) .
C8 C9 C10 112.92(16) .
C6 C10 C9 113.22(16) .
C8 S11 C12 103.98(8) .
C13 C12 S11 107.23(12) .
C14 C13 C12 113.22(15) .
C13 C14 C15 111.24(16) .

loop_
_geom_bond_atom_site_label_1
_geom_bond_atom_site_label_2
_geom_bond_distance
_geom_bond_site_symmetry_2
S1 C5 1.7592(17) .
S1 C2 1.7914(18) .
C2 O2 1.212(2) .
C2 C3 1.494(2) .
C3 C3 1.380(3) 2_566
C3 C4 1.422(2) .
C4 C5 1.361(2) .
C5 C6 1.436(2) .
C6 C10 1.379(2) .
C6 S7 1.7359(17) .
S7 C8 1.7264(17) .
C8 C9 1.373(2) .
C8 S11 1.7337(18) .
C9 C10 1.405(2) .
S11 C12 1.8111(18) .
C12 C13 1.525(2) .
C13 C14 1.523(3) .
C14 C15 1.528(3) .
